data_4106460
loop_
_publ_author_name
'Kenichiro Nakai'
'Takuya Kurahashi'
'Seijiro Matsubara'

_publ_section_title
;
 Nickel-Catalyzed Cycloaddition of o-Arylcarboxybenzonitriles and Alkynes
 via Cleavage of Two Carbon-Carbon \s Bonds
;
_journal_name_full 'Journal of the American Chemical Society'
_journal_page_first 11066
_journal_page_last 11068
_journal_paper_doi 10.1021/ja203829j
_journal_volume 133
_journal_year 2011
_chemical_formula_sum 'C13 H14 O2'
_chemical_formula_weight 202.24
_chemical_name_systematic
; 
 ? 
;
_space_group_IT_number 4
_symmetry_cell_setting monoclinic
_symmetry_space_group_name_Hall 'P 2yb'
_symmetry_space_group_name_H-M 'P 1 21 1'
_atom_sites_solution_hydrogens geom
_atom_sites_solution_primary direct
_atom_sites_solution_secondary difmap
_audit_creation_method SHELXL-97
_cell_angle_alpha 90.00
_cell_angle_beta 109.299(2)
_cell_angle_gamma 90.00
_cell_formula_units_Z 2
_cell_length_a 6.4749(9)
_cell_length_b 11.6128(17)
_cell_length_c 7.7449(11)
_cell_measurement_reflns_used 2103
_cell_measurement_temperature 273(2)
_cell_measurement_theta_max 26.92
_cell_measurement_theta_min 2.79
_cell_volume 549.63(14)
_computing_cell_refinement 'Bruker SMART'
_computing_data_collection 'Bruker SMART'
_computing_data_reduction 'Bruker SAINT'
_computing_molecular_graphics 'Bruker SHELXTL'
_computing_publication_material 'Bruker SHELXTL'
_computing_structure_refinement 'SHELXL-97 (Sheldrick, 1997)'
_computing_structure_solution 'SHELXS-97 (Sheldrick, 1990)'
_diffrn_ambient_temperature 273(2)
_diffrn_measured_fraction_theta_full 0.992
_diffrn_measured_fraction_theta_max 0.992
_diffrn_measurement_device_type 'CCD area detector'
_diffrn_measurement_method 'phi and omega scans'
_diffrn_radiation_monochromator graphite
_diffrn_radiation_source 'fine-focus sealed tube'
_diffrn_radiation_type MoK\a
_diffrn_radiation_wavelength 0.71073
_diffrn_reflns_av_R_equivalents 0.0121
_diffrn_reflns_av_sigmaI/netI 0.0196
_diffrn_reflns_limit_h_max 8
_diffrn_reflns_limit_h_min -3
_diffrn_reflns_limit_k_max 13
_diffrn_reflns_limit_k_min -14
_diffrn_reflns_limit_l_max 7
_diffrn_reflns_limit_l_min -9
_diffrn_reflns_number 3281
_diffrn_reflns_theta_full 26.99
_diffrn_reflns_theta_max 26.99
_diffrn_reflns_theta_min 2.79
_exptl_absorpt_coefficient_mu 0.081
_exptl_absorpt_correction_T_max 0.9919
_exptl_absorpt_correction_T_min 0.9919
_exptl_absorpt_correction_type none
_exptl_crystal_colour colorless
_exptl_crystal_density_diffrn 1.222
_exptl_crystal_description plate
_exptl_crystal_F_000 216
_exptl_crystal_size_max 0.10
_exptl_crystal_size_mid 0.10
_exptl_crystal_size_min 0.10
_refine_diff_density_max 0.158
_refine_diff_density_min -0.149
_refine_diff_density_rms 0.030
_refine_ls_abs_structure_details 'Flack H D (1983), Acta Cryst. A39, 876-881'
_refine_ls_abs_structure_Flack -0.4(13)
_refine_ls_extinction_method none
_refine_ls_goodness_of_fit_ref 1.033
_refine_ls_hydrogen_treatment constr
_refine_ls_matrix_type full
_refine_ls_number_parameters 139
_refine_ls_number_reflns 2210
_refine_ls_number_restraints 1
_refine_ls_restrained_S_all 1.033
_refine_ls_R_factor_all 0.0412
_refine_ls_R_factor_gt 0.0383
_refine_ls_shift/su_max 0.000
_refine_ls_shift/su_mean 0.000
_refine_ls_structure_factor_coef Fsqd
_refine_ls_weighting_details 'calc w=1/[\s^2^(Fo^2^)+(0.0703P)^2^+0.0289P] where P=(Fo^2^+2Fc^2^)/3'
_refine_ls_weighting_scheme calc
_refine_ls_wR_factor_gt 0.1053
_refine_ls_wR_factor_ref 0.1091
_reflns_number_gt 2038
_reflns_number_total 2210
_reflns_threshold_expression >2sigma(I)
_cod_data_source_file ja203829j_si_006.cif
_cod_data_source_block 27kn
_cod_database_code 4106460

loop_
_symmetry_equiv_pos_as_xyz
'x, y, z'
'-x, y+1/2, -z'

loop_
_atom_site_label
_atom_site_type_symbol
_atom_site_fract_x
_atom_site_fract_y
_atom_site_fract_z
_atom_site_U_iso_or_equiv
_atom_site_adp_type
_atom_site_occupancy
_atom_site_symmetry_multiplicity
_atom_site_calc_flag
_atom_site_refinement_flags
O1 O 0.2116(2) 0.37027(12) 1.03890(14) 0.0693(3) Uani 1 1 d .
O2 O 0.5318(2) 0.45043(19) 1.15910(17) 0.1017(6) Uani 1 1 d .
C1 C -0.0233(2) 0.41751(11) 0.73423(17) 0.0450(3) Uani 1 1 d .
C2 C 0.1390(2) 0.50000(11) 0.71808(18) 0.0455(3) Uani 1 1 d .
C3 C -0.2225(2) 0.39253(12) 0.5975(2) 0.0519(3) Uani 1 1 d .
H3 H -0.2573 0.4301 0.4855 0.062 Uiso 1 1 calc R
C4 C 0.0192(3) 0.35629(14) 0.89772(18) 0.0547(4) Uani 1 1 d .
C5 C 0.3299(2) 0.51125(14) 0.8595(2) 0.0548(4) Uani 1 1 d .
C6 C -0.1276(3) 0.27818(18) 0.9259(3) 0.0754(5) Uani 1 1 d .
H6 H -0.0949 0.2399 1.0372 0.090 Uiso 1 1 calc R
C7 C 0.3701(3) 0.44468(17) 1.02708(18) 0.0645(4) Uani 1 1 d .
C8 C -0.3675(3) 0.31422(15) 0.6243(3) 0.0658(4) Uani 1 1 d .
H8 H -0.4981 0.2992 0.5308 0.079 Uiso 1 1 calc R
C9 C -0.3203(4) 0.25749(19) 0.7902(3) 0.0784(5) Uani 1 1 d .
H9 H -0.4199 0.2054 0.8087 0.094 Uiso 1 1 calc R
C10 C 0.0968(2) 0.57245(15) 0.5462(2) 0.0573(4) Uani 1 1 d .
H10 H 0.2219 0.6247 0.5703 0.069 Uiso 1 1 calc R
C11 C 0.0939(3) 0.50049(19) 0.3798(2) 0.0726(5) Uani 1 1 d .
H11A H 0.2319 0.4619 0.4048 0.109 Uiso 1 1 calc R
H11B H 0.0695 0.5500 0.2756 0.109 Uiso 1 1 calc R
H11C H -0.0213 0.4445 0.3546 0.109 Uiso 1 1 calc R
C12 C -0.1061(3) 0.64937(15) 0.5078(3) 0.0722(5) Uani 1 1 d .
H12A H -0.2356 0.6029 0.4644 0.108 Uiso 1 1 calc R
H12B H -0.1067 0.7055 0.4167 0.108 Uiso 1 1 calc R
H12C H -0.1029 0.6878 0.6184 0.108 Uiso 1 1 calc R
C13 C 0.5150(3) 0.5896(2) 0.8607(3) 0.0801(6) Uani 1 1 d .
H13A H 0.5576 0.5742 0.7554 0.120 Uiso 1 1 calc R
H13B H 0.6372 0.5765 0.9698 0.120 Uiso 1 1 calc R
H13C H 0.4685 0.6683 0.8577 0.120 Uiso 1 1 calc R

loop_
_atom_site_aniso_label
_atom_site_aniso_U_11
_atom_site_aniso_U_22
_atom_site_aniso_U_33
_atom_site_aniso_U_23
_atom_site_aniso_U_13
_atom_site_aniso_U_12
O1 0.0752(7) 0.0821(8) 0.0384(5) 0.0056(5) 0.0025(5) 0.0067(6)
O2 0.0699(8) 0.1582(16) 0.0529(7) -0.0052(9) -0.0124(6) 0.0050(10)
C1 0.0485(7) 0.0447(7) 0.0396(6) -0.0017(5) 0.0114(5) 0.0073(5)
C2 0.0445(6) 0.0475(7) 0.0422(6) -0.0039(5) 0.0110(5) 0.0065(5)
C3 0.0506(7) 0.0505(8) 0.0471(6) 0.0017(6) 0.0058(6) 0.0035(6)
C4 0.0628(8) 0.0560(8) 0.0405(7) 0.0017(6) 0.0104(6) 0.0081(7)
C5 0.0473(7) 0.0653(9) 0.0489(7) -0.0144(6) 0.0120(6) 0.0048(6)
C6 0.0983(14) 0.0710(11) 0.0581(9) 0.0137(8) 0.0274(9) -0.0047(10)
C7 0.0549(8) 0.0868(12) 0.0412(7) -0.0107(8) 0.0016(6) 0.0108(8)
C8 0.0563(8) 0.0625(10) 0.0704(10) -0.0049(8) 0.0097(7) -0.0073(7)
C9 0.0826(12) 0.0709(12) 0.0829(12) 0.0064(9) 0.0292(10) -0.0198(9)
C10 0.0552(7) 0.0592(9) 0.0546(8) 0.0070(6) 0.0145(6) -0.0029(6)
C11 0.0772(10) 0.0912(13) 0.0523(8) 0.0113(8) 0.0253(8) 0.0127(9)
C12 0.0832(11) 0.0549(9) 0.0749(10) 0.0148(8) 0.0211(9) 0.0134(8)
C13 0.0525(9) 0.1053(16) 0.0770(11) -0.0217(11) 0.0140(8) -0.0159(10)

loop_
_atom_type_symbol
_atom_type_description
_atom_type_scat_dispersion_real
_atom_type_scat_dispersion_imag
_atom_type_scat_source
C C 0.0033 0.0016 'International Tables Vol C Tables 4.2.6.8 and 6.1.1.4'
H H 0.0000 0.0000 'International Tables Vol C Tables 4.2.6.8 and 6.1.1.4'
O O 0.0106 0.0060 'International Tables Vol C Tables 4.2.6.8 and 6.1.1.4'

loop_
_geom_angle_atom_site_label_1
_geom_angle_atom_site_label_2
_geom_angle_atom_site_label_3
_geom_angle
C7 O1 C4 121.77(12)
C4 C1 C3 115.81(12)
C4 C1 C2 118.70(11)
C3 C1 C2 125.49(12)
C5 C2 C1 118.90(12)
C5 C2 C10 120.29(13)
C1 C2 C10 120.81(11)
C8 C3 C1 121.86(14)
C8 C3 H3 119.1
C1 C3 H3 119.1
O1 C4 C6 116.33(14)
O1 C4 C1 121.20(13)
C6 C4 C1 122.47(14)
C2 C5 C7 120.88(14)
C2 C5 C13 125.04(16)
C7 C5 C13 114.07(14)
C9 C6 C4 119.76(16)
C9 C6 H6 120.1
C4 C6 H6 120.1
O2 C7 O1 116.17(18)
O2 C7 C5 125.33(19)
O1 C7 C5 118.50(12)
C3 C8 C9 120.23(16)
C3 C8 H8 119.9
C9 C8 H8 119.9
C6 C9 C8 119.85(17)
C6 C9 H9 120.1
C8 C9 H9 120.1
C2 C10 C11 112.55(13)
C2 C10 C12 112.75(12)
C11 C10 C12 112.54(14)
C2 C10 H10 106.1
C11 C10 H10 106.1
C12 C10 H10 106.1
C10 C11 H11A 109.5
C10 C11 H11B 109.5
H11A C11 H11B 109.5
C10 C11 H11C 109.5
H11A C11 H11C 109.5
H11B C11 H11C 109.5
C10 C12 H12A 109.5
C10 C12 H12B 109.5
H12A C12 H12B 109.5
C10 C12 H12C 109.5
H12A C12 H12C 109.5
H12B C12 H12C 109.5
C5 C13 H13A 109.5
C5 C13 H13B 109.5
H13A C13 H13B 109.5
C5 C13 H13C 109.5
H13A C13 H13C 109.5
H13B C13 H13C 109.5

loop_
_geom_bond_atom_site_label_1
_geom_bond_atom_site_label_2
_geom_bond_distance
O1 C7 1.368(2)
O1 C4 1.3688(18)
O2 C7 1.1993(19)
C1 C4 1.3979(18)
C1 C3 1.4020(19)
C1 C2 1.4580(18)
C2 C5 1.3598(18)
C2 C10 1.521(2)
C3 C8 1.371(2)
C3 H3 0.9300
C4 C6 1.382(3)
C5 C7 1.458(2)
C5 C13 1.503(3)
C6 C9 1.361(3)
C6 H6 0.9300
C8 C9 1.385(3)
C8 H8 0.9300
C9 H9 0.9300
C10 C11 1.531(2)
C10 C12 1.534(2)
C10 H10 0.9800
C11 H11A 0.9600
C11 H11B 0.9600
C11 H11C 0.9600
C12 H12A 0.9600
C12 H12B 0.9600
C12 H12C 0.9600
C13 H13A 0.9600
C13 H13B 0.9600
C13 H13C 0.9600

loop_
_cod_related_entry_id
_cod_related_entry_database
_cod_related_entry_code
1 ChemSpider 30660257
